data_4509078
loop_
_publ_author_name
'Drabent, Krzysztof'
'Ciunik, Zbigniew'

_publ_section_title
;
 Copper(I) Complexes withN4-Functionalized-1,2,4-Triazole and Bidentate
 Spacer Ligands: From One- to Three-Dimensional Architecture
;
_journal_issue 8
_journal_name_full 'Crystal Growth &amp; Design'
_journal_page_first 3367
_journal_paper_doi 10.1021/cg800774z
_journal_volume 9
_journal_year 2009
_chemical_formula_moiety {[Cu2(\m2-L1)2(\m2-L4)2][Cu(\m2-L4)3/2(CH3CN)]2(ClO4)4,6CH3CN}
_chemical_formula_sum 'C47 H44 Cl3 Cu2 N18 O8'
_chemical_formula_weight 1222.43
_chemical_name_systematic
; 
 ? 
;
_space_group_IT_number 2
_symmetry_cell_setting triclinic
_symmetry_space_group_name_Hall '-P 1'
_symmetry_space_group_name_H-M 'P -1'
_atom_sites_solution_hydrogens geom
_atom_sites_solution_primary direct
_atom_sites_solution_secondary difmap
_audit_creation_method SHELXL-97
_cell_angle_alpha 77.56(3)
_cell_angle_beta 85.31(2)
_cell_angle_gamma 81.57(2)
_cell_formula_units_Z 2
_cell_length_a 8.968(2)
_cell_length_b 15.964(3)
_cell_length_c 19.737(3)
_cell_measurement_reflns_used 2500
_cell_measurement_temperature 100(2)
_cell_measurement_theta_max 28.50
_cell_measurement_theta_min 2.94
_cell_volume 2725.8(10)
_computing_cell_refinement 'Oxford Diffraction (Poland) Sp. z o.o'
_computing_data_collection 'Oxford Diffraction (Poland) Sp. z o.o'
_computing_data_reduction 'Oxford Diffraction (Poland) Sp. z o.o'
_computing_molecular_graphics 'SHELXTL-NT V5.1, Bruker AXS 1999'
_computing_publication_material 'SHELXL-97 (Sheldrick, 1997)'
_computing_structure_refinement 'SHELXL-97 (Sheldrick, 1997)'
_computing_structure_solution 'SHELXS-97 (Sheldrick, 1990)'
_diffrn_ambient_temperature 100(2)
_diffrn_measured_fraction_theta_full 0.984
_diffrn_measured_fraction_theta_max 0.984
_diffrn_measurement_device_type 'Kuma KM4CCD'
_diffrn_measurement_method '\o scan'
_diffrn_radiation_monochromator graphite
_diffrn_radiation_source 'fine-focus sealed tube'
_diffrn_radiation_type MoK\a
_diffrn_radiation_wavelength 0.71073
_diffrn_reflns_av_R_equivalents 0.0579
_diffrn_reflns_av_sigmaI/netI 0.1035
_diffrn_reflns_limit_h_max 7
_diffrn_reflns_limit_h_min -12
_diffrn_reflns_limit_k_max 21
_diffrn_reflns_limit_k_min -21
_diffrn_reflns_limit_l_max 26
_diffrn_reflns_limit_l_min -26
_diffrn_reflns_number 34212
_diffrn_reflns_theta_full 28.50
_diffrn_reflns_theta_max 28.50
_diffrn_reflns_theta_min 2.94
_diffrn_standards_number 0
_exptl_absorpt_coefficient_mu 0.996
_exptl_absorpt_correction_T_max 0.8814
_exptl_absorpt_correction_T_min 0.7888
_exptl_absorpt_correction_type analytical
_exptl_absorpt_process_details '(Instruction, Oxford Diffraction,Poland Sp. z o.o)'
_exptl_crystal_colour straw-yellow
_exptl_crystal_density_diffrn 1.489
_exptl_crystal_density_method 'not measured'
_exptl_crystal_description cuboid
_exptl_crystal_F_000 1250
_exptl_crystal_size_max 0.25
_exptl_crystal_size_mid 0.16
_exptl_crystal_size_min 0.13
_refine_diff_density_max 0.466
_refine_diff_density_min -0.330
_refine_diff_density_rms 0.071
_refine_ls_extinction_method none
_refine_ls_goodness_of_fit_ref 0.827
_refine_ls_hydrogen_treatment constr
_refine_ls_matrix_type full
_refine_ls_number_parameters 719
_refine_ls_number_reflns 13589
_refine_ls_number_restraints 15
_refine_ls_restrained_S_all 0.828
_refine_ls_R_factor_all 0.0902
_refine_ls_R_factor_gt 0.0403
_refine_ls_shift/su_max 0.001
_refine_ls_shift/su_mean 0.000
_refine_ls_structure_factor_coef Fsqd
_refine_ls_weighting_details 'calc w=1/[\s^2^(Fo^2^)+(0.0352P)^2^+0.0000P] where P=(Fo^2^+2Fc^2^)/3'
_refine_ls_weighting_scheme calc
_refine_ls_wR_factor_gt 0.0740
_refine_ls_wR_factor_ref 0.0827
_reflns_number_gt 7748
_reflns_number_total 13589
_reflns_threshold_expression >2sigma(I)
_cod_data_source_file cg800774zsup1.cif
_cod_data_source_block cmpd_6
_cod_depositor_comments
;
The following automatic conversions were performed:

'_symmetry_cell_setting' value 'Triclinic' changed to 'triclinic'
according to /home/saulius/struct/CIF-dictionaries/cif_core.dic
dictionary named 'cif_core.dic' version 2.4.2 from 2011-04-26.

Automatic conversion script
Id: cif_fix_values 1891 2012-01-12 08:04:46Z andrius 
;
_cod_database_code 4509078

loop_
_symmetry_equiv_pos_as_xyz
'x, y, z'
'-x, -y, -z'

loop_
_atom_site_label
_atom_site_type_symbol
_atom_site_fract_x
_atom_site_fract_y
_atom_site_fract_z
_atom_site_U_iso_or_equiv
_atom_site_adp_type
_atom_site_occupancy
_atom_site_symmetry_multiplicity
_atom_site_calc_flag
_atom_site_refinement_flags
_atom_site_disorder_assembly
_atom_site_disorder_group
Cu1 Cu 0.16269(3) 0.917179(19) 0.019368(15) 0.01793(8) Uani 1 1 d . . .
Cu2 Cu 1.30519(3) 0.44284(2) -0.325835(16) 0.02188(8) Uani 1 1 d . . .
Cl1 Cl 0.53074(7) 0.93563(4) -0.78318(3) 0.02143(14) Uani 1 1 d . . .
Cl2 Cl 0.76143(8) 0.26159(4) 0.20450(3) 0.02812(15) Uani 1 1 d D . .
Cl3 Cl 0.32715(10) 0.96608(5) -0.58285(4) 0.0499(2) Uani 1 1 d . . .
O1 O 0.4122(2) 0.88963(12) -0.79485(11) 0.0349(5) Uani 1 1 d . . .
O2 O 0.6733(2) 0.88917(13) -0.79807(11) 0.0408(5) Uani 1 1 d . . .
O3 O 0.5143(2) 1.01889(13) -0.82937(12) 0.0460(6) Uani 1 1 d . . .
O4 O 0.5179(3) 0.94670(18) -0.71371(11) 0.0606(7) Uani 1 1 d . . .
O7 O 0.6243(2) 0.22609(19) 0.22155(14) 0.0816(10) Uani 1 1 d . A .
O5 O 0.8488(3) 0.24653(16) 0.26468(11) 0.0454(6) Uani 0.90 1 d PD A 1
O6 O 0.7407(3) 0.35261(14) 0.17509(14) 0.0519(7) Uani 0.90 1 d PD A 1
O8 O 0.8449(4) 0.21807(17) 0.15522(13) 0.0688(9) Uani 0.90 1 d PD A 1
O8A O 0.773(2) 0.2939(15) 0.1302(4) 0.048(6) Uiso 0.10 1 d PD A 2
O6A O 0.692(3) 0.3363(11) 0.2293(13) 0.058(7) Uiso 0.10 1 d PD A 2
O5A O 0.9039(16) 0.2096(15) 0.2164(15) 0.068(7) Uiso 0.10 1 d PD A 2
N1 N 0.0766(2) 0.96831(12) -0.07575(10) 0.0164(4) Uani 1 1 d . . .
N2 N -0.0727(2) 1.00676(13) -0.08650(10) 0.0167(4) Uani 1 1 d . . .
N3 N 0.0395(2) 0.99189(13) -0.18685(10) 0.0169(4) Uani 1 1 d . . .
N4 N 0.0539(2) 1.00121(13) -0.25974(10) 0.0209(5) Uani 1 1 d . . .
N5 N 0.3832(2) 0.87546(13) 0.00409(10) 0.0185(5) Uani 1 1 d . . .
N6 N 0.7418(2) 0.69357(15) -0.11193(12) 0.0297(5) Uani 1 1 d . . .
N7 N 0.7450(2) 0.63020(15) -0.15267(11) 0.0295(5) Uani 1 1 d . . .
N8 N 1.0869(2) 0.48051(13) -0.30048(10) 0.0204(5) Uani 1 1 d . . .
N9 N 0.0532(2) 0.80614(13) 0.05888(10) 0.0188(5) Uani 1 1 d . . .
N10 N -0.0168(3) 0.52642(14) 0.02456(11) 0.0288(5) Uani 1 1 d . . .
N11 N 1.4548(2) 0.52455(14) -0.37069(11) 0.0239(5) Uani 1 1 d . . .
N12 N 1.9494(2) 0.52318(15) -0.47870(11) 0.0286(5) Uani 1 1 d . . .
N13 N 1.4012(2) 0.39394(13) -0.22935(10) 0.0205(5) Uani 1 1 d . . .
N14 N 1.5163(3) 0.46598(14) -0.01821(11) 0.0317(6) Uani 1 1 d . . .
N15 N 1.3211(2) 0.34190(15) -0.37124(11) 0.0283(5) Uani 1 1 d . . .
N16 N 1.6425(3) 0.30126(19) -0.48819(14) 0.0490(7) Uani 1 1 d . . .
N17 N 0.9927(3) 0.2632(2) -0.40652(17) 0.0595(8) Uani 1 1 d . . .
N18 N 0.2058(3) 1.2017(2) -0.62779(18) 0.0645(9) Uani 1 1 d . . .
C1 C 0.1780(3) 0.96424(16) -0.28242(13) 0.0213(6) Uani 1 1 d . . .
H1 H 0.2505 0.9334 -0.2504 0.026 Uiso 1 1 calc R . .
C2 C 0.2106(3) 0.96864(17) -0.35692(13) 0.0227(6) Uani 1 1 d . . .
C3 C 0.3367(3) 0.9162(2) -0.37702(14) 0.0385(8) Uani 1 1 d . . .
H3 H 0.3985 0.8800 -0.3425 0.046 Uiso 1 1 calc R . .
C4 C 0.3738(4) 0.9155(2) -0.44617(15) 0.0457(9) Uani 1 1 d . . .
H4 H 0.4596 0.8790 -0.4594 0.055 Uiso 1 1 calc R . .
C5 C 0.2846(3) 0.96862(19) -0.49543(13) 0.0325(7) Uani 1 1 d . . .
C6 C 0.1623(3) 1.02416(19) -0.47764(14) 0.0353(7) Uani 1 1 d . . .
H6 H 0.1046 1.0627 -0.5125 0.042 Uiso 1 1 calc R . .
C7 C 0.1250(3) 1.02278(18) -0.40765(13) 0.0304(7) Uani 1 1 d . . .
H7 H 0.0393 1.0596 -0.3947 0.036 Uiso 1 1 calc R . .
C8 C -0.0911(3) 1.01912(16) -0.15317(12) 0.0191(5) Uani 1 1 d . . .
H8 H -0.1827 1.0436 -0.1749 0.023 Uiso 1 1 calc R . .
C9 C 0.1400(3) 0.96099(15) -0.13659(12) 0.0181(5) Uani 1 1 d . . .
H9 H 0.2418 0.9374 -0.1445 0.022 Uiso 1 1 calc R . .
C10 C 0.4931(3) 0.90222(16) 0.03333(12) 0.0206(6) Uani 1 1 d . . .
H10 H 0.4653 0.9405 0.0644 0.025 Uiso 1 1 calc R . .
C11 C 0.6446(3) 0.87631(18) 0.02014(14) 0.0271(6) Uani 1 1 d . . .
H11 H 0.7190 0.8982 0.0406 0.032 Uiso 1 1 calc R . .
C12 C 0.6868(3) 0.81871(18) -0.02277(14) 0.0268(6) Uani 1 1 d . . .
H12 H 0.7905 0.8009 -0.0328 0.032 Uiso 1 1 calc R . .
C13 C 0.5754(3) 0.78674(16) -0.05149(13) 0.0211(6) Uani 1 1 d . . .
C14 C 0.4263(3) 0.81863(16) -0.03765(12) 0.0190(5) Uani 1 1 d . . .
H14 H 0.3500 0.7993 -0.0588 0.023 Uiso 1 1 calc R . .
C15 C 0.6070(3) 0.72087(17) -0.09410(13) 0.0234(6) Uani 1 1 d . . .
H15 H 0.5256 0.6982 -0.1086 0.028 Uiso 1 1 calc R . .
C16 C 0.8749(3) 0.61496(18) -0.18222(13) 0.0278(6) Uani 1 1 d . . .
H16 H 0.9538 0.6455 -0.1754 0.033 Uiso 1 1 calc R . .
C17 C 0.9045(3) 0.55133(17) -0.22642(13) 0.0222(6) Uani 1 1 d . . .
C18 C 0.7991(3) 0.49922(18) -0.23528(14) 0.0290(6) Uani 1 1 d . . .
H18 H 0.7015 0.5045 -0.2127 0.035 Uiso 1 1 calc R . .
C19 C 0.8379(3) 0.43984(18) -0.27722(14) 0.0285(6) Uani 1 1 d . . .
H19 H 0.7665 0.4045 -0.2844 0.034 Uiso 1 1 calc R . .
C20 C 0.9819(3) 0.43191(17) -0.30887(13) 0.0224(6) Uani 1 1 d . . .
H20 H 1.0073 0.3906 -0.3375 0.027 Uiso 1 1 calc R . .
C21 C 1.0452(3) 0.53998(17) -0.26054(12) 0.0215(6) Uani 1 1 d . . .
H21 H 1.1169 0.5763 -0.2555 0.026 Uiso 1 1 calc R . .
C22 C -0.0246(3) 0.79312(16) 0.12058(13) 0.0213(6) Uani 1 1 d . . .
H22 H -0.0373 0.8377 0.1464 0.026 Uiso 1 1 calc R . .
C23 C -0.0870(3) 0.71803(17) 0.14846(14) 0.0260(6) Uani 1 1 d . . .
H23 H -0.1416 0.7118 0.1922 0.031 Uiso 1 1 calc R . .
C24 C -0.0689(3) 0.65233(17) 0.11200(14) 0.0260(6) Uani 1 1 d . . .
H24 H -0.1096 0.5999 0.1305 0.031 Uiso 1 1 calc R . .
C25 C 0.0105(3) 0.66408(16) 0.04697(13) 0.0216(6) Uani 1 1 d . . .
C26 C 0.0670(3) 0.74235(16) 0.02340(13) 0.0205(6) Uani 1 1 d . . .
H26 H 0.1190 0.7513 -0.0209 0.025 Uiso 1 1 calc R . .
C27 C 0.0336(3) 0.59917(16) 0.00370(14) 0.0250(6) Uani 1 1 d . . .
H27 H 0.0866 0.6110 -0.0403 0.030 Uiso 1 1 calc R . .
C28 C 1.4670(3) 0.59600(18) -0.34734(14) 0.0295(6) Uani 1 1 d . . .
H28 H 1.3883 0.6154 -0.3168 0.035 Uiso 1 1 calc R . .
C29 C 1.5864(3) 0.64295(19) -0.36490(15) 0.0345(7) Uani 1 1 d . . .
H29 H 1.5888 0.6937 -0.3474 0.041 Uiso 1 1 calc R . .
C30 C 1.7030(3) 0.61502(19) -0.40848(15) 0.0330(7) Uani 1 1 d . . .
H30 H 1.7875 0.6457 -0.4209 0.040 Uiso 1 1 calc R . .
C31 C 1.6942(3) 0.54092(18) -0.43389(14) 0.0278(6) Uani 1 1 d . . .
C32 C 1.5666(3) 0.49854(18) -0.41434(13) 0.0252(6) Uani 1 1 d . . .
H32 H 1.5586 0.4491 -0.4327 0.030 Uiso 1 1 calc R . .
C33 C 1.8166(3) 0.50261(18) -0.47639(14) 0.0280(6) Uani 1 1 d . . .
H33 H 1.7968 0.4622 -0.5024 0.034 Uiso 1 1 calc R . .
C34 C 1.4824(3) 0.31561(17) -0.21313(13) 0.0230(6) Uani 1 1 d . . .
H34 H 1.4825 0.2765 -0.2432 0.028 Uiso 1 1 calc R . .
C35 C 1.5660(3) 0.28901(17) -0.15461(14) 0.0271(6) Uani 1 1 d . . .
H35 H 1.6253 0.2337 -0.1461 0.033 Uiso 1 1 calc R . .
C36 C 1.5627(3) 0.34347(17) -0.10860(14) 0.0267(6) Uani 1 1 d . . .
H36 H 1.6199 0.3266 -0.0683 0.032 Uiso 1 1 calc R . .
C37 C 1.4732(3) 0.42393(16) -0.12270(13) 0.0226(6) Uani 1 1 d . . .
C38 C 1.3982(3) 0.44586(17) -0.18416(13) 0.0223(6) Uani 1 1 d . . .
H38 H 1.3408 0.5016 -0.1949 0.027 Uiso 1 1 calc R . .
C39 C 1.4557(3) 0.48530(18) -0.07611(13) 0.0269(6) Uani 1 1 d . . .
H39 H 1.3980 0.5405 -0.0897 0.032 Uiso 1 1 calc R . .
C40 C 1.3301(3) 0.28263(19) -0.39499(14) 0.0295(6) Uani 1 1 d . . .
C41 C 1.3442(3) 0.2062(2) -0.42555(18) 0.0456(8) Uani 1 1 d . . .
H41A H 1.4471 0.1952 -0.4455 0.068 Uiso 1 1 calc R . .
H41B H 1.2723 0.2159 -0.4622 0.068 Uiso 1 1 calc R . .
H41C H 1.3227 0.1561 -0.3895 0.068 Uiso 1 1 calc R . .
C42 C 1.7444(4) 0.2906(2) -0.52511(16) 0.0409(8) Uani 1 1 d . . .
C43 C 1.8745(4) 0.2800(3) -0.57143(18) 0.0680(12) Uani 1 1 d . . .
H43A H 1.9088 0.3364 -0.5902 0.102 Uiso 1 1 calc R . .
H43B H 1.8482 0.2556 -0.6097 0.102 Uiso 1 1 calc R . .
H43C H 1.9555 0.2408 -0.5461 0.102 Uiso 1 1 calc R . .
C44 C 0.8956(4) 0.2361(2) -0.37081(18) 0.0418(8) Uani 1 1 d . . .
C45 C 0.7746(4) 0.2028(3) -0.32721(19) 0.0651(11) Uani 1 1 d . . .
H45A H 0.6784 0.2297 -0.3473 0.098 Uiso 1 1 calc R . .
H45B H 0.7777 0.2157 -0.2810 0.098 Uiso 1 1 calc R . .
H45C H 0.7843 0.1400 -0.3232 0.098 Uiso 1 1 calc R . .
C46 C 0.2155(3) 1.17429(19) -0.6767(2) 0.0422(8) Uani 1 1 d . . .
C47 C 0.2270(4) 1.1381(2) -0.73912(17) 0.0481(8) Uani 1 1 d . . .
H47A H 0.2206 1.0759 -0.7259 0.072 Uiso 1 1 calc R . .
H47B H 0.3238 1.1475 -0.7644 0.072 Uiso 1 1 calc R . .
H47C H 0.1442 1.1666 -0.7689 0.072 Uiso 1 1 calc R . .

loop_
_atom_site_aniso_label
_atom_site_aniso_U_11
_atom_site_aniso_U_22
_atom_site_aniso_U_33
_atom_site_aniso_U_23
_atom_site_aniso_U_13
_atom_site_aniso_U_12
Cu1 0.01725(16) 0.01834(16) 0.01801(16) -0.00699(13) 0.00296(12) 0.00097(13)
Cu2 0.01768(16) 0.02731(19) 0.02228(17) -0.01068(15) 0.00215(13) -0.00176(14)
Cl1 0.0224(3) 0.0231(3) 0.0198(3) -0.0075(3) 0.0013(2) -0.0030(3)
Cl2 0.0346(4) 0.0228(3) 0.0273(3) -0.0064(3) -0.0040(3) -0.0014(3)
Cl3 0.0784(6) 0.0480(5) 0.0184(4) -0.0120(4) 0.0086(4) 0.0097(4)
O1 0.0249(10) 0.0322(11) 0.0522(13) -0.0128(10) -0.0102(9) -0.0076(9)
O2 0.0213(10) 0.0354(12) 0.0622(14) -0.0110(11) 0.0021(10) 0.0065(9)
O3 0.0366(12) 0.0273(11) 0.0642(15) 0.0080(11) 0.0043(11) -0.0015(10)
O4 0.0662(16) 0.101(2) 0.0274(12) -0.0334(13) 0.0065(11) -0.0271(15)
O7 0.0354(13) 0.102(2) 0.087(2) 0.0441(18) -0.0226(13) -0.0272(14)
O5 0.0527(15) 0.0538(16) 0.0297(13) -0.0002(12) -0.0169(12) -0.0111(13)
O6 0.0645(17) 0.0228(13) 0.0658(18) -0.0051(13) -0.0209(15) 0.0067(12)
O8 0.118(2) 0.0468(17) 0.0452(16) -0.0318(14) 0.0213(16) -0.0041(17)
N1 0.0140(10) 0.0161(11) 0.0188(11) -0.0061(9) 0.0042(8) 0.0003(9)
N2 0.0136(10) 0.0175(11) 0.0194(11) -0.0059(9) -0.0007(8) -0.0005(9)
N3 0.0158(10) 0.0203(11) 0.0157(10) -0.0077(9) 0.0019(8) -0.0018(9)
N4 0.0248(11) 0.0246(12) 0.0151(10) -0.0085(9) 0.0019(9) -0.0047(10)
N5 0.0190(11) 0.0174(11) 0.0180(11) -0.0035(9) -0.0001(9) 0.0005(9)
N6 0.0238(12) 0.0309(13) 0.0347(13) -0.0152(11) 0.0038(10) 0.0049(10)
N7 0.0262(12) 0.0294(13) 0.0313(13) -0.0122(11) 0.0056(10) 0.0069(10)
N8 0.0188(11) 0.0204(11) 0.0224(11) -0.0071(10) -0.0008(9) -0.0003(9)
N9 0.0172(11) 0.0180(11) 0.0204(11) -0.0037(9) -0.0005(9) -0.0008(9)
N10 0.0335(13) 0.0198(12) 0.0350(14) -0.0070(11) -0.0003(11) -0.0088(11)
N11 0.0207(11) 0.0267(12) 0.0232(11) -0.0037(10) -0.0017(9) -0.0015(10)
N12 0.0202(12) 0.0408(15) 0.0239(12) -0.0027(11) 0.0027(9) -0.0097(11)
N13 0.0201(11) 0.0193(11) 0.0221(11) -0.0064(10) 0.0006(9) -0.0004(9)
N14 0.0450(14) 0.0270(13) 0.0243(13) -0.0074(11) -0.0073(11) -0.0029(11)
N15 0.0231(12) 0.0349(14) 0.0312(13) -0.0177(12) 0.0026(10) -0.0036(11)
N16 0.0417(16) 0.0585(19) 0.0469(17) -0.0125(15) -0.0041(14) -0.0035(14)
N17 0.0438(17) 0.070(2) 0.068(2) -0.0121(18) -0.0104(16) -0.0184(17)
N18 0.062(2) 0.0503(19) 0.093(3) -0.041(2) 0.0268(18) -0.0247(16)
C1 0.0267(14) 0.0196(13) 0.0189(13) -0.0073(11) 0.0031(11) -0.0048(11)
C2 0.0260(14) 0.0247(14) 0.0186(13) -0.0067(12) 0.0032(11) -0.0058(12)
C3 0.0445(18) 0.0454(19) 0.0194(14) -0.0082(14) 0.0016(13) 0.0144(15)
C4 0.051(2) 0.051(2) 0.0250(16) -0.0089(15) 0.0073(14) 0.0203(17)
C5 0.0470(18) 0.0357(17) 0.0159(13) -0.0114(13) 0.0047(13) -0.0031(15)
C6 0.0467(18) 0.0342(17) 0.0210(14) -0.0052(13) -0.0001(13) 0.0052(15)
C7 0.0339(16) 0.0333(16) 0.0222(14) -0.0103(13) 0.0039(12) 0.0050(13)
C8 0.0139(12) 0.0226(13) 0.0228(13) -0.0111(11) 0.0000(10) -0.0004(10)
C9 0.0172(12) 0.0182(13) 0.0183(12) -0.0054(11) 0.0019(10) 0.0003(10)
C10 0.0225(13) 0.0202(13) 0.0184(13) -0.0027(11) -0.0052(11) -0.0001(11)
C11 0.0220(14) 0.0291(15) 0.0311(15) -0.0063(13) -0.0087(12) -0.0028(12)
C12 0.0148(13) 0.0307(15) 0.0338(15) -0.0072(13) -0.0029(11) 0.0020(12)
C13 0.0184(13) 0.0212(14) 0.0210(13) -0.0033(11) 0.0012(10) 0.0031(11)
C14 0.0174(12) 0.0213(13) 0.0176(12) -0.0041(11) -0.0004(10) -0.0004(11)
C15 0.0192(13) 0.0253(14) 0.0248(14) -0.0072(12) 0.0007(11) 0.0022(11)
C16 0.0222(14) 0.0307(16) 0.0299(15) -0.0091(13) 0.0020(12) 0.0014(12)
C17 0.0178(13) 0.0257(14) 0.0215(13) -0.0059(12) 0.0017(11) 0.0030(11)
C18 0.0149(13) 0.0371(17) 0.0320(15) -0.0061(14) 0.0073(11) 0.0002(12)
C19 0.0205(14) 0.0328(16) 0.0330(15) -0.0075(13) 0.0004(12) -0.0064(12)
C20 0.0219(13) 0.0235(14) 0.0219(13) -0.0070(12) -0.0026(11) 0.0007(11)
C21 0.0185(13) 0.0252(14) 0.0213(13) -0.0083(12) -0.0009(11) 0.0010(11)
C22 0.0217(13) 0.0175(13) 0.0239(14) -0.0051(11) -0.0016(11) 0.0010(11)
C23 0.0253(14) 0.0281(15) 0.0232(14) -0.0040(12) 0.0054(11) -0.0042(12)
C24 0.0256(14) 0.0184(14) 0.0321(15) 0.0014(12) 0.0000(12) -0.0077(12)
C25 0.0196(13) 0.0162(13) 0.0281(14) -0.0028(11) -0.0040(11) -0.0002(11)
C26 0.0197(13) 0.0195(13) 0.0222(13) -0.0059(11) 0.0004(11) 0.0000(11)
C27 0.0241(14) 0.0207(14) 0.0304(15) -0.0063(12) 0.0002(12) -0.0038(12)
C28 0.0293(15) 0.0281(15) 0.0318(15) -0.0099(13) -0.0016(12) -0.0007(13)
C29 0.0337(16) 0.0272(16) 0.0435(18) -0.0061(14) -0.0067(14) -0.0063(13)
C30 0.0249(15) 0.0319(16) 0.0411(17) 0.0004(14) -0.0044(13) -0.0110(13)
C31 0.0227(14) 0.0343(16) 0.0254(14) -0.0018(13) -0.0023(11) -0.0068(12)
C32 0.0231(14) 0.0333(16) 0.0199(13) -0.0060(12) -0.0018(11) -0.0057(12)
C33 0.0245(14) 0.0337(16) 0.0254(14) -0.0025(13) -0.0006(12) -0.0085(13)
C34 0.0235(14) 0.0221(14) 0.0242(14) -0.0066(12) 0.0026(11) -0.0050(12)
C35 0.0297(15) 0.0205(14) 0.0290(15) -0.0017(12) 0.0001(12) -0.0021(12)
C36 0.0278(14) 0.0240(15) 0.0258(14) 0.0015(12) -0.0060(12) -0.0028(12)
C37 0.0245(14) 0.0220(14) 0.0221(13) -0.0044(12) -0.0008(11) -0.0063(11)
C38 0.0237(13) 0.0204(14) 0.0215(13) -0.0039(11) 0.0012(11) 0.0000(11)
C39 0.0314(15) 0.0237(15) 0.0252(14) -0.0058(12) -0.0040(12) -0.0004(12)
C40 0.0211(14) 0.0366(17) 0.0332(16) -0.0150(14) 0.0011(12) -0.0018(13)
C41 0.0392(18) 0.0402(19) 0.066(2) -0.0329(18) 0.0046(16) -0.0052(15)
C42 0.0387(18) 0.050(2) 0.0342(17) -0.0086(16) -0.0077(15) -0.0033(16)
C43 0.044(2) 0.119(4) 0.041(2) -0.025(2) 0.0027(17) 0.000(2)
C44 0.045(2) 0.0346(18) 0.049(2) -0.0165(16) -0.0058(17) -0.0044(16)
C45 0.073(3) 0.075(3) 0.051(2) -0.023(2) 0.021(2) -0.019(2)
C46 0.0331(17) 0.0236(16) 0.069(2) -0.0109(17) 0.0126(16) -0.0067(14)
C47 0.055(2) 0.0389(19) 0.048(2) -0.0067(17) -0.0023(17) -0.0015(17)

loop_
_atom_type_symbol
_atom_type_description
_atom_type_scat_dispersion_real
_atom_type_scat_dispersion_imag
_atom_type_scat_source
C C 0.0033 0.0016 'International Tables Vol C Tables 4.2.6.8 and 6.1.1.4'
H H 0.0000 0.0000 'International Tables Vol C Tables 4.2.6.8 and 6.1.1.4'
N N 0.0061 0.0033 'International Tables Vol C Tables 4.2.6.8 and 6.1.1.4'
O O 0.0106 0.0060 'International Tables Vol C Tables 4.2.6.8 and 6.1.1.4'
Cl Cl 0.1484 0.1585 'International Tables Vol C Tables 4.2.6.8 and 6.1.1.4'
Cu Cu 0.3201 1.2651 'International Tables Vol C Tables 4.2.6.8 and 6.1.1.4'

loop_
_geom_angle_atom_site_label_1
_geom_angle_atom_site_label_2
_geom_angle_atom_site_label_3
_geom_angle
_geom_angle_site_symmetry_1
_geom_angle_site_symmetry_3
N5 Cu1 N2 126.18(8) . 2_575
N5 Cu1 N1 107.84(8) . .
N2 Cu1 N1 108.64(8) 2_575 .
N5 Cu1 N9 107.18(8) . .
N2 Cu1 N9 100.05(8) 2_575 .
N1 Cu1 N9 104.88(8) . .
N15 Cu2 N8 109.86(9) . .
N15 Cu2 N11 111.24(9) . .
N8 Cu2 N11 124.56(9) . .
N15 Cu2 N13 105.23(9) . .
N8 Cu2 N13 103.79(8) . .
N11 Cu2 N13 99.57(8) . .
O4 Cl1 O2 110.98(14) . .
O4 Cl1 O3 109.42(15) . .
O2 Cl1 O3 109.19(12) . .
O4 Cl1 O1 109.60(13) . .
O2 Cl1 O1 109.54(12) . .
O3 Cl1 O1 108.06(12) . .
O5A Cl2 O6A 131.9(15) . .
O5A Cl2 O8 55.8(11) . .
O6A Cl2 O8 154.2(11) . .
O5A Cl2 O7 121.6(11) . .
O6A Cl2 O7 88.7(10) . .
O8 Cl2 O7 107.54(19) . .
O5A Cl2 O5 52.2(11) . .
O6A Cl2 O5 83.9(10) . .
O8 Cl2 O5 107.90(16) . .
O7 Cl2 O5 110.49(15) . .
O5A Cl2 O6 125.0(11) . .
O6A Cl2 O6 45.8(11) . .
O8 Cl2 O6 108.47(17) . .
O7 Cl2 O6 113.44(16) . .
O5 Cl2 O6 108.84(15) . .
O5A Cl2 O8A 101.7(14) . .
O6A Cl2 O8A 102.3(14) . .
O8 Cl2 O8A 54.0(9) . .
O7 Cl2 O8A 108.4(9) . .
O5 Cl2 O8A 140.7(9) . .
O6 Cl2 O8A 58.5(9) . .
C9 N1 N2 107.00(19) . .
C9 N1 Cu1 127.51(16) . .
N2 N1 Cu1 124.83(14) . .
C8 N2 N1 106.86(18) . .
C8 N2 Cu1 128.24(16) . 2_575
N1 N2 Cu1 115.49(14) . 2_575
C9 N3 C8 105.44(19) . .
C9 N3 N4 132.14(19) . .
C8 N3 N4 122.4(2) . .
C1 N4 N3 114.4(2) . .
C10 N5 C14 117.1(2) . .
C10 N5 Cu1 123.06(16) . .
C14 N5 Cu1 119.84(16) . .
C15 N6 N7 111.1(2) . .
C16 N7 N6 111.6(2) . .
C20 N8 C21 116.9(2) . .
C20 N8 Cu2 119.00(16) . .
C21 N8 Cu2 122.19(17) . .
C26 N9 C22 116.7(2) . .
C26 N9 Cu1 119.74(16) . .
C22 N9 Cu1 123.43(17) . .
C27 N10 N10 111.6(3) . 2_565
C28 N11 C32 117.2(2) . .
C28 N11 Cu2 121.66(18) . .
C32 N11 Cu2 119.59(18) . .
C33 N12 N12 111.1(3) . 2_964
C38 N13 C34 116.8(2) . .
C38 N13 Cu2 119.51(16) . .
C34 N13 Cu2 123.21(17) . .
C39 N14 N14 111.4(3) . 2_865
C40 N15 Cu2 177.7(2) . .
N4 C1 C2 121.1(2) . .
N4 C1 H1 119.5 . .
C2 C1 H1 119.5 . .
C7 C2 C3 118.7(2) . .
C7 C2 C1 123.6(2) . .
C3 C2 C1 117.7(2) . .
C4 C3 C2 121.2(3) . .
C4 C3 H3 119.4 . .
C2 C3 H3 119.4 . .
C5 C4 C3 118.8(3) . .
C5 C4 H4 120.6 . .
C3 C4 H4 120.6 . .
C4 C5 C6 121.6(2) . .
C4 C5 Cl3 119.2(2) . .
C6 C5 Cl3 119.2(2) . .
C5 C6 C7 118.7(3) . .
C5 C6 H6 120.6 . .
C7 C6 H6 120.6 . .
C2 C7 C6 120.8(3) . .
C2 C7 H7 119.6 . .
C6 C7 H7 119.6 . .
N2 C8 N3 110.3(2) . .
N2 C8 H8 124.9 . .
N3 C8 H8 124.9 . .
N1 C9 N3 110.4(2) . .
N1 C9 H9 124.8 . .
N3 C9 H9 124.8 . .
N5 C10 C11 122.7(2) . .
N5 C10 H10 118.6 . .
C11 C10 H10 118.6 . .
C12 C11 C10 119.4(2) . .
C12 C11 H11 120.3 . .
C10 C11 H11 120.3 . .
C11 C12 C13 119.2(2) . .
C11 C12 H12 120.4 . .
C13 C12 H12 120.4 . .
C14 C13 C12 117.5(2) . .
C14 C13 C15 118.6(2) . .
C12 C13 C15 123.9(2) . .
N5 C14 C13 123.9(2) . .
N5 C14 H14 118.1 . .
C13 C14 H14 118.1 . .
N6 C15 C13 121.0(2) . .
N6 C15 H15 119.5 . .
C13 C15 H15 119.5 . .
N7 C16 C17 121.1(3) . .
N7 C16 H16 119.5 . .
C17 C16 H16 119.5 . .
C21 C17 C18 117.5(2) . .
C21 C17 C16 119.2(2) . .
C18 C17 C16 123.3(2) . .
C19 C18 C17 119.2(2) . .
C19 C18 H18 120.4 . .
C17 C18 H18 120.4 . .
C18 C19 C20 119.6(2) . .
C18 C19 H19 120.2 . .
C20 C19 H19 120.2 . .
N8 C20 C19 122.5(2) . .
N8 C20 H20 118.7 . .
C19 C20 H20 118.7 . .
N8 C21 C17 124.2(2) . .
N8 C21 H21 117.9 . .
C17 C21 H21 117.9 . .
N9 C22 C23 123.4(2) . .
N9 C22 H22 118.3 . .
C23 C22 H22 118.3 . .
C24 C23 C22 119.2(2) . .
C24 C23 H23 120.4 . .
C22 C23 H23 120.4 . .
C23 C24 C25 119.0(2) . .
C23 C24 H24 120.5 . .
C25 C24 H24 120.5 . .
C26 C25 C24 117.2(2) . .
C26 C25 C27 119.5(2) . .
C24 C25 C27 123.3(2) . .
N9 C26 C25 124.5(2) . .
N9 C26 H26 117.7 . .
C25 C26 H26 117.7 . .
N10 C27 C25 120.6(2) . .
N10 C27 H27 119.7 . .
C25 C27 H27 119.7 . .
N11 C28 C29 123.9(3) . .
N11 C28 H28 118.0 . .
C29 C28 H28 118.0 . .
C28 C29 C30 118.9(3) . .
C28 C29 H29 120.6 . .
C30 C29 H29 120.6 . .
C29 C30 C31 118.8(3) . .
C29 C30 H30 120.6 . .
C31 C30 H30 120.6 . .
C30 C31 C32 118.2(2) . .
C30 C31 C33 122.9(2) . .
C32 C31 C33 118.7(3) . .
N11 C32 C31 123.0(3) . .
N11 C32 H32 118.5 . .
C31 C32 H32 118.5 . .
N12 C33 C31 120.5(3) . .
N12 C33 H33 119.7 . .
C31 C33 H33 119.7 . .
N13 C34 C35 123.1(2) . .
N13 C34 H34 118.5 . .
C35 C34 H34 118.5 . .
C36 C35 C34 119.5(2) . .
C36 C35 H35 120.3 . .
C34 C35 H35 120.3 . .
C35 C36 C37 118.5(2) . .
C35 C36 H36 120.8 . .
C37 C36 H36 120.8 . .
C38 C37 C36 117.6(2) . .
C38 C37 C39 119.2(2) . .
C36 C37 C39 123.2(2) . .
N13 C38 C37 124.5(2) . .
N13 C38 H38 117.8 . .
C37 C38 H38 117.8 . .
N14 C39 C37 121.0(2) . .
N14 C39 H39 119.5 . .
C37 C39 H39 119.5 . .
N15 C40 C41 179.1(3) . .
C40 C41 H41A 109.5 . .
C40 C41 H41B 109.5 . .
H41A C41 H41B 109.5 . .
C40 C41 H41C 109.5 . .
H41A C41 H41C 109.5 . .
H41B C41 H41C 109.5 . .
N16 C42 C43 177.9(4) . .
C42 C43 H43A 109.5 . .
C42 C43 H43B 109.5 . .
H43A C43 H43B 109.5 . .
C42 C43 H43C 109.5 . .
H43A C43 H43C 109.5 . .
H43B C43 H43C 109.5 . .
N17 C44 C45 179.5(4) . .
C44 C45 H45A 109.5 . .
C44 C45 H45B 109.5 . .
H45A C45 H45B 109.5 . .
C44 C45 H45C 109.5 . .
H45A C45 H45C 109.5 . .
H45B C45 H45C 109.5 . .
N18 C46 C47 179.2(4) . .
C46 C47 H47A 109.5 . .
C46 C47 H47B 109.5 . .
H47A C47 H47B 109.5 . .
C46 C47 H47C 109.5 . .
H47A C47 H47C 109.5 . .
H47B C47 H47C 109.5 . .

loop_
_geom_bond_atom_site_label_1
_geom_bond_atom_site_label_2
_geom_bond_distance
_geom_bond_site_symmetry_2
Cu1 N5 2.012(2) .
Cu1 N2 2.028(2) 2_575
Cu1 N1 2.044(2) .
Cu1 N9 2.122(2) .
Cu2 N15 1.988(2) .
Cu2 N8 2.017(2) .
Cu2 N11 2.027(2) .
Cu2 N13 2.100(2) .
Cl1 O4 1.413(2) .
Cl1 O2 1.4235(19) .
Cl1 O3 1.436(2) .
Cl1 O1 1.4364(19) .
Cl2 O5A 1.425(8) .
Cl2 O6A 1.425(8) .
Cl2 O8 1.417(2) .
Cl2 O7 1.415(2) .
Cl2 O5 1.434(2) .
Cl2 O6 1.435(2) .
Cl2 O8A 1.447(8) .
Cl3 C5 1.744(3) .
N1 C9 1.307(3) .
N1 N2 1.402(3) .
N2 C8 1.308(3) .
N2 Cu1 2.0278(19) 2_575
N3 C9 1.358(3) .
N3 C8 1.361(3) .
N3 N4 1.411(3) .
N4 C1 1.276(3) .
N5 C10 1.345(3) .
N5 C14 1.348(3) .
N6 C15 1.272(3) .
N6 N7 1.417(3) .
N7 C16 1.274(3) .
N8 C20 1.345(3) .
N8 C21 1.354(3) .
N9 C26 1.341(3) .
N9 C22 1.344(3) .
N10 C27 1.281(3) .
N10 N10 1.404(4) 2_565
N11 C28 1.340(3) .
N11 C32 1.346(3) .
N12 C33 1.276(3) .
N12 N12 1.423(4) 2_964
N13 C38 1.338(3) .
N13 C34 1.340(3) .
N14 C39 1.263(3) .
N14 N14 1.411(4) 2_865
N15 C40 1.133(3) .
N16 C42 1.137(4) .
N17 C44 1.150(4) .
N18 C46 1.135(4) .
C1 C2 1.464(3) .
C1 H1 0.9500 .
C2 C7 1.377(4) .
C2 C3 1.389(4) .
C3 C4 1.380(4) .
C3 H3 0.9500 .
C4 C5 1.370(4) .
C4 H4 0.9500 .
C5 C6 1.377(4) .
C6 C7 1.391(4) .
C6 H6 0.9500 .
C7 H7 0.9500 .
C8 H8 0.9500 .
C9 H9 0.9500 .
C10 C11 1.382(3) .
C10 H10 0.9500 .
C11 C12 1.374(4) .
C11 H11 0.9500 .
C12 C13 1.395(4) .
C12 H12 0.9500 .
C13 C14 1.387(3) .
C13 C15 1.466(3) .
C14 H14 0.9500 .
C15 H15 0.9500 .
C16 C17 1.459(4) .
C16 H16 0.9500 .
C17 C21 1.388(3) .
C17 C18 1.391(4) .
C18 C19 1.378(4) .
C18 H18 0.9500 .
C19 C20 1.389(3) .
C19 H19 0.9500 .
C20 H20 0.9500 .
C21 H21 0.9500 .
C22 C23 1.384(4) .
C22 H22 0.9500 .
C23 C24 1.379(4) .
C23 H23 0.9500 .
C24 C25 1.406(4) .
C24 H24 0.9500 .
C25 C26 1.390(3) .
C25 C27 1.461(3) .
C26 H26 0.9500 .
C27 H27 0.9500 .
C28 C29 1.376(4) .
C28 H28 0.9500 .
C29 C30 1.383(4) .
C29 H29 0.9500 .
C30 C31 1.395(4) .
C30 H30 0.9500 .
C31 C32 1.399(4) .
C31 C33 1.469(4) .
C32 H32 0.9500 .
C33 H33 0.9500 .
C34 C35 1.384(4) .
C34 H34 0.9500 .
C35 C36 1.382(4) .
C35 H35 0.9500 .
C36 C37 1.397(4) .
C36 H36 0.9500 .
C37 C38 1.389(3) .
C37 C39 1.466(3) .
C38 H38 0.9500 .
C39 H39 0.9500 .
C40 C41 1.459(4) .
C41 H41A 0.9800 .
C41 H41B 0.9800 .
C41 H41C 0.9800 .
C42 C43 1.436(4) .
C43 H43A 0.9800 .
C43 H43B 0.9800 .
C43 H43C 0.9800 .
C44 C45 1.421(5) .
C45 H45A 0.9800 .
C45 H45B 0.9800 .
C45 H45C 0.9800 .
C46 C47 1.460(5) .
C47 H47A 0.9800 .
C47 H47B 0.9800 .
C47 H47C 0.9800 .

loop_
_geom_torsion_atom_site_label_1
_geom_torsion_atom_site_label_2
_geom_torsion_atom_site_label_3
_geom_torsion_atom_site_label_4
_geom_torsion
_geom_torsion_site_symmetry_1
_geom_torsion_site_symmetry_4
N5 Cu1 N1 C9 12.8(2) . .
N2 Cu1 N1 C9 152.5(2) 2_575 .
N9 Cu1 N1 C9 -101.2(2) . .
N5 Cu1 N1 N2 -177.73(16) . .
N2 Cu1 N1 N2 -38.0(2) 2_575 .
N9 Cu1 N1 N2 68.28(18) . .
C9 N1 N2 C8 1.0(3) . .
Cu1 N1 N2 C8 -170.33(16) . .
C9 N1 N2 Cu1 -148.46(16) . 2_575
Cu1 N1 N2 Cu1 40.3(2) . 2_575
C9 N3 N4 C1 10.2(4) . .
C8 N3 N4 C1 -172.9(2) . .
N2 Cu1 N5 C10 -6.7(2) 2_575 .
N1 Cu1 N5 C10 123.96(19) . .
N9 Cu1 N5 C10 -123.59(19) . .
N2 Cu1 N5 C14 173.94(16) 2_575 .
N1 Cu1 N5 C14 -55.41(19) . .
N9 Cu1 N5 C14 57.04(19) . .
C15 N6 N7 C16 167.0(2) . .
N15 Cu2 N8 C20 6.8(2) . .
N11 Cu2 N8 C20 142.58(18) . .
N13 Cu2 N8 C20 -105.28(19) . .
N15 Cu2 N8 C21 170.73(19) . .
N11 Cu2 N8 C21 -53.5(2) . .
N13 Cu2 N8 C21 58.6(2) . .
N5 Cu1 N9 C26 -55.34(19) . .
N2 Cu1 N9 C26 171.63(18) 2_575 .
N1 Cu1 N9 C26 59.11(19) . .
N5 Cu1 N9 C22 120.88(19) . .
N2 Cu1 N9 C22 -12.1(2) 2_575 .
N1 Cu1 N9 C22 -124.67(18) . .
N15 Cu2 N11 C28 -178.23(19) . .
N8 Cu2 N11 C28 46.5(2) . .
N13 Cu2 N11 C28 -67.7(2) . .
N15 Cu2 N11 C32 -13.0(2) . .
N8 Cu2 N11 C32 -148.28(17) . .
N13 Cu2 N11 C32 97.55(19) . .
N15 Cu2 N13 C38 -175.57(18) . .
N8 Cu2 N13 C38 -60.15(19) . .
N11 Cu2 N13 C38 69.17(19) . .
N15 Cu2 N13 C34 12.7(2) . .
N8 Cu2 N13 C34 128.13(19) . .
N11 Cu2 N13 C34 -102.55(19) . .
N8 Cu2 N15 C40 -84(6) . .
N11 Cu2 N15 C40 134(6) . .
N13 Cu2 N15 C40 27(6) . .
N3 N4 C1 C2 -179.4(2) . .
N4 C1 C2 C7 10.9(4) . .
N4 C1 C2 C3 -170.3(3) . .
C7 C2 C3 C4 -2.1(5) . .
C1 C2 C3 C4 179.0(3) . .
C2 C3 C4 C5 0.7(5) . .
C3 C4 C5 C6 2.1(5) . .
C3 C4 C5 Cl3 -178.1(3) . .
C4 C5 C6 C7 -3.2(5) . .
Cl3 C5 C6 C7 177.0(2) . .
C3 C2 C7 C6 0.9(4) . .
C1 C2 C7 C6 179.7(3) . .
C5 C6 C7 C2 1.7(5) . .
N1 N2 C8 N3 -1.0(3) . .
Cu1 N2 C8 N3 143.27(17) 2_575 .
C9 N3 C8 N2 0.6(3) . .
N4 N3 C8 N2 -177.0(2) . .
N2 N1 C9 N3 -0.6(3) . .
Cu1 N1 C9 N3 170.37(15) . .
C8 N3 C9 N1 0.0(3) . .
N4 N3 C9 N1 177.3(2) . .
C14 N5 C10 C11 2.4(3) . .
Cu1 N5 C10 C11 -176.99(19) . .
N5 C10 C11 C12 -2.1(4) . .
C10 C11 C12 C13 -0.8(4) . .
C11 C12 C13 C14 3.1(4) . .
C11 C12 C13 C15 -175.8(2) . .
C10 N5 C14 C13 0.2(3) . .
Cu1 N5 C14 C13 179.64(19) . .
C12 C13 C14 N5 -3.0(4) . .
C15 C13 C14 N5 176.0(2) . .
N7 N6 C15 C13 179.9(2) . .
C14 C13 C15 N6 175.5(2) . .
C12 C13 C15 N6 -5.6(4) . .
N6 N7 C16 C17 179.5(2) . .
N7 C16 C17 C21 176.6(3) . .
N7 C16 C17 C18 -4.9(4) . .
C21 C17 C18 C19 -0.4(4) . .
C16 C17 C18 C19 -178.9(2) . .
C17 C18 C19 C20 1.2(4) . .
C21 N8 C20 C19 -1.5(4) . .
Cu2 N8 C20 C19 163.3(2) . .
C18 C19 C20 N8 -0.2(4) . .
C20 N8 C21 C17 2.3(4) . .
Cu2 N8 C21 C17 -161.9(2) . .
C18 C17 C21 N8 -1.4(4) . .
C16 C17 C21 N8 177.2(2) . .
C26 N9 C22 C23 1.0(4) . .
Cu1 N9 C22 C23 -175.34(19) . .
N9 C22 C23 C24 0.4(4) . .
C22 C23 C24 C25 -1.0(4) . .
C23 C24 C25 C26 0.2(4) . .
C23 C24 C25 C27 -178.9(2) . .
C22 N9 C26 C25 -1.8(4) . .
Cu1 N9 C26 C25 174.63(19) . .
C24 C25 C26 N9 1.3(4) . .
C27 C25 C26 N9 -179.6(2) . .
N10 N10 C27 C25 179.8(2) 2_565 .
C26 C25 C27 N10 179.6(2) . .
C24 C25 C27 N10 -1.3(4) . .
C32 N11 C28 C29 -0.6(4) . .
Cu2 N11 C28 C29 165.0(2) . .
N11 C28 C29 C30 -0.9(4) . .
C28 C29 C30 C31 0.9(4) . .
C29 C30 C31 C32 0.5(4) . .
C29 C30 C31 C33 -175.6(3) . .
C28 N11 C32 C31 2.1(4) . .
Cu2 N11 C32 C31 -163.8(2) . .
C30 C31 C32 N11 -2.0(4) . .
C33 C31 C32 N11 174.2(2) . .
N12 N12 C33 C31 178.4(3) 2_964 .
C30 C31 C33 N12 16.4(4) . .
C32 C31 C33 N12 -159.6(3) . .
C38 N13 C34 C35 -2.9(4) . .
Cu2 N13 C34 C35 168.99(19) . .
N13 C34 C35 C36 2.6(4) . .
C34 C35 C36 C37 0.5(4) . .
C35 C36 C37 C38 -2.9(4) . .
C35 C36 C37 C39 177.2(2) . .
C34 N13 C38 C37 0.2(4) . .
Cu2 N13 C38 C37 -172.03(19) . .
C36 C37 C38 N13 2.7(4) . .
C39 C37 C38 N13 -177.5(2) . .
N14 N14 C39 C37 -179.5(3) 2_865 .
C38 C37 C39 N14 176.6(3) . .
C36 C37 C39 N14 -3.6(4) . .
Cu2 N15 C40 C41 -88(21) . .
